data_7215976
loop_
_publ_author_name
'Bag, Partha Pratim'
'Kothur, Raghuram Reddy'
'Malla Reddy, C.'

_publ_section_title
;
 Tautomeric preference in polymorphs and pseudopolymorphs of
 succinylsulfathiazole: fast evaporation screening and thermal studies
;
_journal_issue 22
_journal_name_full CrystEngComm
_journal_page_first 4706
_journal_paper_doi 10.1039/c3ce42159g
_journal_volume 16
_journal_year 2014
_chemical_formula_sum 'C29 H32 N6 O11 S4'
_chemical_formula_weight 768.85
_chemical_name_common 'Succinylsulfathiazole acetone solvate'
_chemical_name_systematic
; 
 ? 
;
_space_group_IT_number 2
_symmetry_cell_setting triclinic
_symmetry_space_group_name_Hall '-P 1'
_symmetry_space_group_name_H-M 'P -1'
_atom_sites_solution_hydrogens geom
_atom_sites_solution_primary direct
_atom_sites_solution_secondary difmap
_audit_creation_method SHELXL-97
_cell_angle_alpha 64.7770(10)
_cell_angle_beta 78.1610(10)
_cell_angle_gamma 82.0860(10)
_cell_formula_units_Z 2
_cell_length_a 8.5229(4)
_cell_length_b 14.5887(7)
_cell_length_c 15.2327(7)
_cell_measurement_reflns_used 9899
_cell_measurement_temperature 100(2)
_cell_measurement_theta_max 25.14
_cell_measurement_theta_min 2.65
_cell_volume 1674.27(14)
_computing_cell_refinement 'Bruker SAINT'
_computing_data_collection 'Bruker APEX2'
_computing_data_reduction 'Bruker SAINT'
_computing_molecular_graphics 'Bruker SHELXTL'
_computing_publication_material 'Bruker SHELXTL'
_computing_structure_refinement 'SHELXL-97 (Sheldrick, 1997)'
_computing_structure_solution 'SHELXS-97 (Sheldrick, 1990)'
_diffrn_ambient_temperature 100(2)
_diffrn_measured_fraction_theta_full 0.997
_diffrn_measured_fraction_theta_max 0.997
_diffrn_measurement_device_type 'Bruker APEX-II CCD'
_diffrn_measurement_method '\f and \w scans'
_diffrn_radiation_monochromator graphite
_diffrn_radiation_source 'fine-focus sealed tube'
_diffrn_radiation_type MoK\a
_diffrn_radiation_wavelength 0.71073
_diffrn_reflns_av_R_equivalents 0.0200
_diffrn_reflns_av_sigmaI/netI 0.0173
_diffrn_reflns_limit_h_max 10
_diffrn_reflns_limit_h_min -10
_diffrn_reflns_limit_k_max 17
_diffrn_reflns_limit_k_min -17
_diffrn_reflns_limit_l_max 17
_diffrn_reflns_limit_l_min -18
_diffrn_reflns_number 24403
_diffrn_reflns_theta_full 25.14
_diffrn_reflns_theta_max 25.14
_diffrn_reflns_theta_min 1.50
_diffrn_standards_decay_% 0
_diffrn_standards_interval_count 0
_diffrn_standards_interval_time 0
_diffrn_standards_number 0
_exptl_absorpt_coefficient_mu 0.353
_exptl_absorpt_correction_T_max 0.962
_exptl_absorpt_correction_T_min 0.841
_exptl_absorpt_correction_type multi-scan
_exptl_absorpt_process_details 'SADABS; BRUKER, 2008'
_exptl_crystal_colour Colourless
_exptl_crystal_density_diffrn 1.525
_exptl_crystal_density_method 'not measured'
_exptl_crystal_description Plate
_exptl_crystal_F_000 800
_exptl_crystal_size_max 0.592
_exptl_crystal_size_mid 0.408
_exptl_crystal_size_min 0.109
_refine_diff_density_max 0.686
_refine_diff_density_min -0.692
_refine_diff_density_rms 0.088
_refine_ls_extinction_method none
_refine_ls_goodness_of_fit_ref 1.044
_refine_ls_hydrogen_treatment mixed
_refine_ls_matrix_type full
_refine_ls_number_parameters 455
_refine_ls_number_reflns 5957
_refine_ls_number_restraints 0
_refine_ls_restrained_S_all 1.044
_refine_ls_R_factor_all 0.0781
_refine_ls_R_factor_gt 0.0718
_refine_ls_shift/su_max 0.000
_refine_ls_shift/su_mean 0.000
_refine_ls_structure_factor_coef Fsqd
_refine_ls_weighting_details 'calc w=1/[\s^2^(Fo^2^)+(0.0240P)^2^+9.8739P] where P=(Fo^2^+2Fc^2^)/3'
_refine_ls_weighting_scheme calc
_refine_ls_wR_factor_gt 0.1465
_refine_ls_wR_factor_ref 0.1510
_reflns_number_gt 5375
_reflns_number_total 5957
_reflns_threshold_expression >2sigma(I)
_cod_data_source_file c3ce42159g.txt
_cod_data_source_block cmr_ppb_sst_acetone
_cod_depositor_comments
;
The following automatic conversions were performed:

'_symmetry_cell_setting' value 'Triclinic' changed to 'triclinic'
according to
/usr/data/users/saulius/crontab/automatic-downloads/rss-feeds/RSC/lib/dictionaries/cif_core.dic
dictionary named 'cif_core.dic' version 2.4.2 from 2011-04-26.

Automatic conversion script
Id: cif_fix_values 2281 2013-09-26 08:29:07Z andrius 
;
_cod_original_sg_symbol_H-M P-1
_cod_database_code 7215976

loop_
_symmetry_equiv_pos_as_xyz
'x, y, z'
'-x, -y, -z'

loop_
_atom_site_label
_atom_site_type_symbol
_atom_site_fract_x
_atom_site_fract_y
_atom_site_fract_z
_atom_site_U_iso_or_equiv
_atom_site_adp_type
_atom_site_occupancy
_atom_site_symmetry_multiplicity
_atom_site_calc_flag
_atom_site_refinement_flags
C1 C 0.0878(4) -0.2048(3) 0.5038(3) 0.0177(8) Uani 1 1 d .
C2 C 0.2441(4) -0.1539(3) 0.4683(3) 0.0178(8) Uani 1 1 d .
H2A H 0.2831 -0.1457 0.4011 0.021 Uiso 1 1 calc R
H2B H 0.3225 -0.1974 0.5084 0.021 Uiso 1 1 calc R
C3 C 0.2304(4) -0.0507(3) 0.4722(3) 0.0170(8) Uani 1 1 d .
H3A H 0.1364 -0.0125 0.4451 0.020 Uiso 1 1 calc R
H3B H 0.2159 -0.0600 0.5403 0.020 Uiso 1 1 calc R
C4 C 0.3774(4) 0.0096(3) 0.4156(3) 0.0151(7) Uani 1 1 d .
C6 C 0.4162(4) 0.2754(3) 0.3661(3) 0.0176(8) Uani 1 1 d .
H6A H 0.3174 0.2810 0.4036 0.021 Uiso 1 1 calc R
C7 C 0.5151(5) 0.3564(3) 0.3234(3) 0.0182(8) Uani 1 1 d .
H7 H 0.4830 0.4161 0.3316 0.022 Uiso 1 1 calc R
C8 C 0.6623(4) 0.3472(3) 0.2682(3) 0.0165(7) Uani 1 1 d .
C9 C 0.7089(5) 0.2592(3) 0.2533(3) 0.0194(8) Uani 1 1 d .
H9 H 0.8072 0.2544 0.2151 0.023 Uiso 1 1 calc R
C10 C 0.6094(5) 0.1787(3) 0.2950(3) 0.0183(8) Uani 1 1 d .
H10 H 0.6399 0.1202 0.2841 0.022 Uiso 1 1 calc R
C11 C 0.7594(4) 0.5373(3) 0.0428(3) 0.0177(8) Uani 1 1 d .
C12 C 0.5651(5) 0.6471(3) -0.0643(3) 0.0295(10) Uani 1 1 d .
H12 H 0.4788 0.6861 -0.0934 0.035 Uiso 1 1 calc R
C13 C 0.7067(5) 0.6315(3) -0.1140(3) 0.0262(9) Uani 1 1 d .
H13 H 0.7306 0.6592 -0.1823 0.031 Uiso 1 1 calc R
C14 C 0.6416(4) 0.7242(3) 0.3801(3) 0.0165(8) Uani 1 1 d .
C15 C 0.7780(4) 0.6586(3) 0.3545(3) 0.0169(8) Uani 1 1 d .
H15A H 0.8785 0.6815 0.3561 0.020 Uiso 1 1 calc R
H15B H 0.7793 0.6657 0.2881 0.020 Uiso 1 1 calc R
C16 C 0.7648(4) 0.5477(3) 0.4247(3) 0.0167(8) Uani 1 1 d .
H16A H 0.6594 0.5268 0.4286 0.020 Uiso 1 1 calc R
H16B H 0.8442 0.5069 0.3992 0.020 Uiso 1 1 calc R
C17 C 0.7899(4) 0.5281(3) 0.5266(3) 0.0142(7) Uani 1 1 d .
C18 C 0.7727(4) 0.3903(3) 0.6945(3) 0.0159(7) Uani 1 1 d .
C19 C 0.8211(4) 0.4412(3) 0.7425(3) 0.0178(8) Uani 1 1 d .
H19 H 0.8309 0.5111 0.7116 0.021 Uiso 1 1 calc R
C20 C 0.8546(5) 0.3863(3) 0.8373(3) 0.0228(8) Uani 1 1 d .
H20 H 0.8889 0.4193 0.8699 0.027 Uiso 1 1 calc R
C21 C 0.8372(6) 0.2828(3) 0.8835(3) 0.0270(9) Uani 1 1 d .
C22 C 0.7927(5) 0.2315(3) 0.8349(3) 0.0254(9) Uani 1 1 d .
H22 H 0.7851 0.1615 0.8654 0.030 Uiso 1 1 calc R
C23 C 0.7598(5) 0.2857(3) 0.7406(3) 0.0212(8) Uani 1 1 d .
H23 H 0.7289 0.2520 0.7076 0.025 Uiso 1 1 calc R
C24 C 1.1307(7) 0.1237(5) 0.9623(4) 0.0620(11) Uani 1 1 d .
C26 C 1.3690(7) 0.0704(5) 0.8960(4) 0.0620(11) Uani 1 1 d .
H26 H 1.4421 0.0263 0.8766 0.074 Uiso 1 1 calc R
C27 C -0.0212(6) -0.0200(4) 0.2619(4) 0.0444(12) Uani 1 1 d .
H27A H -0.0215 -0.0856 0.2616 0.067 Uiso 1 1 calc R
H27B H -0.0938 0.0266 0.2204 0.067 Uiso 1 1 calc R
H27C H -0.0548 -0.0249 0.3278 0.067 Uiso 1 1 calc R
C28 C 0.1447(6) 0.0176(3) 0.2242(3) 0.0343(11) Uani 1 1 d .
C29 C 0.1665(8) 0.1225(4) 0.2122(4) 0.0539(16) Uani 1 1 d .
H29A H 0.2789 0.1343 0.1967 0.081 Uiso 1 1 calc R
H29B H 0.1214 0.1295 0.2724 0.081 Uiso 1 1 calc R
H29C H 0.1131 0.1710 0.1600 0.081 Uiso 1 1 calc R
N1 N 0.3543(4) 0.1084(2) 0.4000(2) 0.0155(6) Uani 1 1 d .
N2 N 0.8527(4) 0.4768(2) 0.1071(2) 0.0175(7) Uani 1 1 d .
N3 N 0.8145(4) 0.5698(2) -0.0537(2) 0.0185(7) Uani 1 1 d .
N4 N 0.7379(4) 0.4387(2) 0.5977(2) 0.0169(6) Uani 1 1 d .
H4 H 0.6766 0.4077 0.5821 0.020 Uiso 1 1 calc R
N5 N 0.9788(5) 0.1151(2) 1.0066(3) 0.0279(8) Uani 1 1 d .
N6 N 1.2119(4) 0.0487(3) 0.9416(3) 0.0324(9) Uani 1 1 d .
O1 O 0.1003(3) -0.2887(2) 0.4888(2) 0.0245(6) Uani 1 1 d .
H1 H 0.0137 -0.3151 0.5087 0.037 Uiso 1 1 calc R
O2 O -0.0349(3) -0.1734(2) 0.5401(2) 0.0297(7) Uani 1 1 d .
O3 O 0.5042(3) -0.02796(19) 0.3874(2) 0.0239(6) Uani 1 1 d .
O4 O 0.9394(4) 0.4029(2) 0.2656(2) 0.0302(7) Uani 1 1 d .
O5 O 0.7071(4) 0.5286(2) 0.2424(2) 0.0289(7) Uani 1 1 d .
O6 O 0.6852(3) 0.8157(2) 0.3600(2) 0.0277(7) Uani 1 1 d .
H6B H 0.6090 0.8478 0.3784 0.042 Uiso 1 1 calc R
O7 O 0.5061(3) 0.6974(2) 0.4143(2) 0.0267(6) Uani 1 1 d .
O8 O 0.8560(3) 0.58767(19) 0.54298(19) 0.0192(6) Uani 1 1 d .
O9 O 0.9473(7) 0.2781(3) 1.0310(3) 0.0821(18) Uani 1 1 d .
O10 O 0.7183(6) 0.1750(3) 1.0677(2) 0.0690(15) Uani 1 1 d .
O11 O 0.2558(4) -0.0351(3) 0.2038(3) 0.0513(10) Uani 1 1 d .
S1 S 0.79596(12) 0.44596(7) 0.22330(7) 0.0198(2) Uani 1 1 d .
S2 S 0.56258(12) 0.58512(8) 0.06164(8) 0.0263(2) Uani 1 1 d .
S3 S 0.86939(19) 0.21405(9) 1.00641(8) 0.0439(4) Uani 1 1 d .
S4 S 1.2482(3) 0.22550(13) 0.92631(13) 0.0832(7) Uani 1 1 d .
C5 C 0.4630(4) 0.1862(3) 0.3535(3) 0.0142(7) Uani 1 1 d .
C25 C 1.4022(7) 0.1627(5) 0.8831(4) 0.0620(11) Uani 1 1 d .
H25 H 1.5018 0.1898 0.8530 0.074 Uiso 1 1 calc R
H1A H 0.267(6) 0.125(3) 0.423(3) 0.019(11) Uiso 1 1 d .
H3 H 0.915(6) 0.556(4) -0.074(4) 0.037(14) Uiso 1 1 d .
H6 H 1.170(7) -0.016(5) 0.954(5) 0.064(19) Uiso 1 1 d .

loop_
_atom_site_aniso_label
_atom_site_aniso_U_11
_atom_site_aniso_U_22
_atom_site_aniso_U_33
_atom_site_aniso_U_23
_atom_site_aniso_U_13
_atom_site_aniso_U_12
C1 0.0186(19) 0.0114(17) 0.0201(19) -0.0035(15) -0.0048(15) 0.0008(14)
C2 0.0149(18) 0.0146(18) 0.022(2) -0.0073(15) 0.0007(15) -0.0023(14)
C3 0.0167(18) 0.0141(17) 0.0207(19) -0.0078(15) -0.0022(15) -0.0021(14)
C4 0.0176(18) 0.0126(17) 0.0168(18) -0.0063(14) -0.0062(14) -0.0008(14)
C6 0.0148(18) 0.0161(18) 0.0206(19) -0.0075(15) -0.0009(15) 0.0000(14)
C7 0.023(2) 0.0140(17) 0.0188(19) -0.0084(15) -0.0016(15) -0.0028(15)
C8 0.0204(19) 0.0163(18) 0.0125(17) -0.0043(14) -0.0027(14) -0.0057(15)
C9 0.0202(19) 0.0199(19) 0.0180(19) -0.0088(16) 0.0016(15) -0.0044(15)
C10 0.0207(19) 0.0148(18) 0.0196(19) -0.0081(15) -0.0007(15) -0.0026(15)
C11 0.0196(19) 0.0148(18) 0.0206(19) -0.0080(15) -0.0012(15) -0.0075(15)
C12 0.030(2) 0.021(2) 0.040(3) -0.0098(19) -0.016(2) 0.0015(17)
C13 0.034(2) 0.020(2) 0.025(2) -0.0039(17) -0.0143(18) -0.0046(17)
C14 0.0190(19) 0.0144(18) 0.0153(18) -0.0045(15) -0.0056(15) 0.0004(15)
C15 0.0194(19) 0.0143(18) 0.0157(18) -0.0069(15) 0.0014(15) -0.0009(14)
C16 0.0183(18) 0.0145(18) 0.0186(19) -0.0088(15) -0.0036(15) 0.0024(14)
C17 0.0113(16) 0.0136(17) 0.0180(18) -0.0083(15) -0.0009(14) 0.0022(14)
C18 0.0145(18) 0.0144(17) 0.0179(18) -0.0059(15) -0.0032(14) 0.0007(14)
C19 0.0197(19) 0.0150(18) 0.0183(19) -0.0068(15) -0.0035(15) 0.0002(15)
C20 0.030(2) 0.021(2) 0.024(2) -0.0151(17) -0.0091(17) 0.0046(16)
C21 0.045(3) 0.019(2) 0.018(2) -0.0089(17) -0.0119(18) 0.0102(18)
C22 0.040(2) 0.0125(18) 0.023(2) -0.0058(16) -0.0067(18) 0.0009(17)
C23 0.028(2) 0.0163(19) 0.022(2) -0.0087(16) -0.0059(16) -0.0036(16)
C24 0.0426(19) 0.078(3) 0.0372(17) 0.0120(18) -0.0118(15) -0.0261(18)
C26 0.0426(19) 0.078(3) 0.0372(17) 0.0120(18) -0.0118(15) -0.0261(18)
C27 0.045(3) 0.049(3) 0.033(3) -0.013(2) -0.005(2) 0.000(2)
C28 0.053(3) 0.024(2) 0.027(2) -0.0062(19) -0.019(2) -0.005(2)
C29 0.100(5) 0.025(2) 0.046(3) -0.008(2) -0.047(3) -0.002(3)
N1 0.0141(16) 0.0146(15) 0.0174(16) -0.0069(13) 0.0001(13) -0.0021(13)
N2 0.0198(16) 0.0164(15) 0.0152(16) -0.0054(13) -0.0006(13) -0.0047(13)
N3 0.0211(18) 0.0168(16) 0.0179(16) -0.0063(13) -0.0050(13) -0.0022(13)
N4 0.0202(16) 0.0147(15) 0.0186(16) -0.0068(13) -0.0073(13) -0.0040(12)
N5 0.049(2) 0.0139(16) 0.0224(18) -0.0068(14) -0.0146(16) 0.0047(15)
N6 0.0152(17) 0.041(2) 0.0253(19) -0.0009(17) -0.0010(14) 0.0004(16)
O1 0.0207(14) 0.0178(14) 0.0365(17) -0.0159(13) 0.0076(12) -0.0085(11)
O2 0.0159(14) 0.0209(14) 0.052(2) -0.0186(14) 0.0035(13) -0.0021(11)
O3 0.0163(14) 0.0147(13) 0.0382(17) -0.0114(12) 0.0027(12) -0.0013(11)
O4 0.0297(16) 0.0389(17) 0.0197(15) -0.0043(13) -0.0062(12) -0.0175(13)
O5 0.0431(18) 0.0241(15) 0.0234(15) -0.0152(13) 0.0088(13) -0.0177(13)
O6 0.0236(15) 0.0146(13) 0.0434(18) -0.0143(13) 0.0038(13) -0.0015(11)
O7 0.0184(15) 0.0215(14) 0.0426(18) -0.0168(13) -0.0027(13) -0.0005(11)
O8 0.0218(14) 0.0149(13) 0.0217(14) -0.0068(11) -0.0039(11) -0.0057(11)
O9 0.191(6) 0.0251(19) 0.054(3) -0.0221(18) -0.080(3) 0.028(3)
O10 0.089(3) 0.062(3) 0.0178(17) -0.0044(17) 0.0115(19) 0.045(2)
O11 0.039(2) 0.037(2) 0.078(3) -0.025(2) -0.0043(19) -0.0060(17)
S1 0.0256(5) 0.0208(5) 0.0145(5) -0.0072(4) 0.0006(4) -0.0123(4)
S2 0.0202(5) 0.0241(5) 0.0351(6) -0.0139(5) -0.0014(4) -0.0013(4)
S3 0.0914(11) 0.0218(6) 0.0220(6) -0.0131(5) -0.0258(6) 0.0241(6)
S4 0.1119(16) 0.0612(10) 0.0617(10) 0.0215(8) -0.0465(10) -0.0670(11)
C5 0.0160(18) 0.0132(17) 0.0137(17) -0.0040(14) -0.0056(14) -0.0026(14)
C25 0.0426(19) 0.078(3) 0.0372(17) 0.0120(18) -0.0118(15) -0.0261(18)

loop_
_atom_type_symbol
_atom_type_description
_atom_type_scat_dispersion_real
_atom_type_scat_dispersion_imag
_atom_type_scat_source
C C 0.0033 0.0016 'International Tables Vol C Tables 4.2.6.8 and 6.1.1.4'
H H 0.0000 0.0000 'International Tables Vol C Tables 4.2.6.8 and 6.1.1.4'
N N 0.0061 0.0033 'International Tables Vol C Tables 4.2.6.8 and 6.1.1.4'
O O 0.0106 0.0060 'International Tables Vol C Tables 4.2.6.8 and 6.1.1.4'
S S 0.1246 0.1234 'International Tables Vol C Tables 4.2.6.8 and 6.1.1.4'

loop_
_geom_angle_atom_site_label_1
_geom_angle_atom_site_label_2
_geom_angle_atom_site_label_3
_geom_angle
O2 C1 O1 123.8(3)
O2 C1 C2 124.9(3)
O1 C1 C2 111.3(3)
C1 C2 C3 113.2(3)
C4 C3 C2 112.4(3)
O3 C4 N1 123.6(3)
O3 C4 C3 123.2(3)
N1 C4 C3 113.2(3)
C7 C6 C5 120.7(3)
C8 C7 C6 119.2(3)
C7 C8 C9 120.6(3)
C7 C8 S1 119.0(3)
C9 C8 S1 120.3(3)
C10 C9 C8 120.3(3)
C9 C10 C5 119.4(3)
N2 C11 N3 119.9(3)
N2 C11 S2 130.3(3)
N3 C11 S2 109.8(3)
C13 C12 S2 111.2(3)
C12 C13 N3 113.2(4)
O7 C14 O6 123.5(3)
O7 C14 C15 123.9(3)
O6 C14 C15 112.5(3)
C14 C15 C16 112.0(3)
C17 C16 C15 112.3(3)
O8 C17 N4 122.9(3)
O8 C17 C16 122.5(3)
N4 C17 C16 114.6(3)
C19 C18 C23 120.3(3)
C19 C18 N4 123.5(3)
C23 C18 N4 116.1(3)
C18 C19 C20 119.0(3)
C21 C20 C19 120.3(4)
C20 C21 C22 120.8(4)
C20 C21 S3 120.3(3)
C22 C21 S3 118.9(3)
C23 C22 C21 119.1(4)
C22 C23 C18 120.4(4)
N5 C24 N6 120.9(5)
N5 C24 S4 127.3(6)
N6 C24 S4 111.8(4)
C25 C26 N6 111.6(7)
O11 C28 C29 121.8(5)
O11 C28 C27 121.0(4)
C29 C28 C27 117.2(5)
C4 N1 C5 129.4(3)
C11 N2 S1 120.8(3)
C11 N3 C13 115.0(4)
C17 N4 C18 127.4(3)
C24 N5 S3 120.1(4)
C24 N6 C26 113.1(5)
O5 S1 O4 118.90(19)
O5 S1 N2 111.60(17)
O4 S1 N2 104.50(17)
O5 S1 C8 106.36(17)
O4 S1 C8 107.09(17)
N2 S1 C8 107.92(16)
C12 S2 C11 90.7(2)
O9 S3 O10 117.2(3)
O9 S3 N5 113.1(3)
O10 S3 N5 104.6(2)
O9 S3 C21 107.4(2)
O10 S3 C21 108.8(2)
N5 S3 C21 104.95(19)
C25 S4 C24 89.4(3)
C6 C5 C10 119.7(3)
C6 C5 N1 116.4(3)
C10 C5 N1 123.9(3)
C26 C25 S4 114.1(5)

loop_
_geom_bond_atom_site_label_1
_geom_bond_atom_site_label_2
_geom_bond_distance
C1 O2 1.207(5)
C1 O1 1.325(4)
C1 C2 1.501(5)
C2 C3 1.519(5)
C3 C4 1.517(5)
C4 O3 1.224(5)
C4 N1 1.351(5)
C6 C7 1.387(5)
C6 C5 1.390(5)
C7 C8 1.384(5)
C8 C9 1.388(5)
C8 S1 1.771(4)
C9 C10 1.385(5)
C10 C5 1.397(5)
C11 N2 1.327(5)
C11 N3 1.337(5)
C11 S2 1.742(4)
C12 C13 1.333(6)
C12 S2 1.734(5)
C13 N3 1.382(5)
C14 O7 1.210(5)
C14 O6 1.325(4)
C14 C15 1.499(5)
C15 C16 1.517(5)
C16 C17 1.509(5)
C17 O8 1.230(4)
C17 N4 1.353(5)
C18 C19 1.388(5)
C18 C23 1.391(5)
C18 N4 1.413(5)
C19 C20 1.390(5)
C20 C21 1.382(6)
C21 C22 1.384(6)
C21 S3 1.767(4)
C22 C23 1.380(6)
C24 N5 1.327(7)
C24 N6 1.331(9)
C24 S4 1.732(6)
C26 C25 1.339(9)
C26 N6 1.387(7)
C27 C28 1.497(7)
C28 O11 1.210(6)
C28 C29 1.496(6)
N1 C5 1.408(5)
N2 S1 1.612(3)
N5 S3 1.607(3)
O4 S1 1.439(3)
O5 S1 1.438(3)
O9 S3 1.423(4)
O10 S3 1.453(5)
S4 C25 1.680(8)
